data_7236620
loop_
_publ_author_name
'Wang, Guan-E'
'Yao, Ming-Shui'
'Cai, Min-Lan'
'Xiu, Jing-Wei'
'Li, Yan-Zhou'
'Xu, Gang'
'Guo, Guo-Cong'

_publ_section_title
;
 Constructing semiconductive crystalline microporous materials by Coulomb
 interactions
;
_journal_issue 35
_journal_name_full 'Journal of Materials Chemistry A'
_journal_page_first 18409
_journal_paper_doi 10.1039/C7TA05805E
_journal_volume 5
_journal_year 2017
_chemical_formula_moiety 'C20 H30 N2, 2(I3 Pb)'
_chemical_formula_sum 'C10 H15 I3 N Pb'
_chemical_formula_weight 737.12
_space_group_IT_number 114
_space_group_name_Hall 'P -4 2n'
_space_group_name_H-M_alt 'P -4 21 c'
_symmetry_cell_setting tetragonal
_symmetry_space_group_name_Hall 'P -4 2n'
_symmetry_space_group_name_H-M 'P -4 21 c'
_atom_sites_solution_hydrogens geom
_atom_sites_solution_primary direct
_atom_sites_solution_secondary difmap
_audit_creation_method SHELXL-97
_audit_update_record
;
2012-12-27 deposited with the CCDC.
2017-08-14 downloaded from the CCDC.
;
_cell_angle_alpha 90.00
_cell_angle_beta 90.00
_cell_angle_gamma 90.00
_cell_formula_units_Z 8
_cell_length_a 22.156(8)
_cell_length_b 22.156(8)
_cell_length_c 8.111(4)
_cell_measurement_reflns_used 6749
_cell_measurement_temperature 293(2)
_cell_measurement_theta_max 27.4584
_cell_measurement_theta_min 2.0553
_cell_volume 3982(3)
_computing_cell_refinement 'CrystalClear (Rigaku Inc., 2007)'
_computing_data_collection 'CrystalClear (Rigaku Inc., 2007)'
_computing_data_reduction 'CrystalClear (Rigaku Inc., 2007)'
_computing_publication_material 'Siemens SHELXTL^TM^ 5'
_computing_structure_refinement 'SHELXL-97 (Sheldrick, 1997)'
_computing_structure_solution 'SHELXS-97 (Sheldrick, 1990)'
_diffrn_ambient_temperature 293(2)
_diffrn_detector_area_resol_mean 28.5714
_diffrn_measured_fraction_theta_full 0.997
_diffrn_measured_fraction_theta_max 0.997
_diffrn_measurement_device_type 'Rigaku Ultrax-Saturn 70'
_diffrn_measurement_method CCD_Profile_fitting
_diffrn_radiation_monochromator graphite
_diffrn_radiation_source 'fine-focus sealed tube'
_diffrn_radiation_type MoK\a
_diffrn_radiation_wavelength 0.71073
_diffrn_reflns_av_R_equivalents 0.0801
_diffrn_reflns_av_sigmaI/netI 0.0706
_diffrn_reflns_limit_h_max 26
_diffrn_reflns_limit_h_min -26
_diffrn_reflns_limit_k_max 26
_diffrn_reflns_limit_k_min -26
_diffrn_reflns_limit_l_max 9
_diffrn_reflns_limit_l_min -9
_diffrn_reflns_number 26296
_diffrn_reflns_theta_full 25.50
_diffrn_reflns_theta_max 25.50
_diffrn_reflns_theta_min 2.91
_exptl_absorpt_coefficient_mu 13.107
_exptl_absorpt_correction_T_max 0.5602
_exptl_absorpt_correction_T_min 0.2013
_exptl_absorpt_correction_type multi-scan
_exptl_absorpt_process_details 'Sphere (Rigaku CrystalClear)'
_exptl_crystal_colour yellow
_exptl_crystal_density_diffrn 2.459
_exptl_crystal_density_method 'not measured'
_exptl_crystal_description prismatic
_exptl_crystal_F_000 2584
_exptl_crystal_size_max 0.18
_exptl_crystal_size_mid 0.05
_exptl_crystal_size_min 0.05
_refine_diff_density_max 1.292
_refine_diff_density_min -1.172
_refine_diff_density_rms 0.200
_refine_ls_abs_structure_details 'Flack H D (1983), Acta Cryst. A39, 876-881'
_refine_ls_abs_structure_Flack 0(10)
_refine_ls_extinction_method none
_refine_ls_goodness_of_fit_ref 1.026
_refine_ls_hydrogen_treatment mixed
_refine_ls_matrix_type full
_refine_ls_number_parameters 88
_refine_ls_number_reflns 3699
_refine_ls_number_restraints 65
_refine_ls_restrained_S_all 1.022
_refine_ls_R_factor_all 0.1135
_refine_ls_R_factor_gt 0.0637
_refine_ls_shift/su_max 0.082
_refine_ls_shift/su_mean 0.008
_refine_ls_structure_factor_coef Fsqd
_refine_ls_weighting_details 'calc w=1/[\s^2^(Fo^2^)+(0.0829P)^2^+0.0000P] where P=(Fo^2^+2Fc^2^)/3'
_refine_ls_weighting_scheme calc
_refine_ls_wR_factor_gt 0.1507
_refine_ls_wR_factor_ref 0.1769
_reflns_number_gt 2306
_reflns_number_total 3699
_reflns_threshold_expression >2sigma(I)
_cod_data_source_file c7ta05805e2.cif
_cod_data_source_block 114
_cod_depositor_comments
;
The following automatic conversions were performed:

data item '_exptl_absorpt_correction_type' value 'Multi-scan' was
changed to 'multi-scan' in accordance with the
/home/saulius/struct/COD-crude-data/automatic-downloads/DataCite-retrospective/RSC/depositions/lib/dictionaries/cif_core.dic
dictionary named 'cif_core.dic' version 2.4.2 last updated on
2011-04-26.

Automatic conversion script
Id: cif_fix_values 6909 2019-04-08 15:41:33Z antanas 
;
_cod_database_code 7236620

loop_
_symmetry_equiv_pos_as_xyz
'x, y, z'
'-x, -y, z'
'y, -x, -z'
'-y, x, -z'
'-x+1/2, y+1/2, -z+1/2'
'x+1/2, -y+1/2, -z+1/2'
'-y+1/2, -x+1/2, z+1/2'
'y+1/2, x+1/2, z+1/2'

loop_
_atom_site_label
_atom_site_type_symbol
_atom_site_fract_x
_atom_site_fract_y
_atom_site_fract_z
_atom_site_U_iso_or_equiv
_atom_site_adp_type
_atom_site_occupancy
_atom_site_symmetry_multiplicity
_atom_site_calc_flag
_atom_site_refinement_flags
Pb1 Pb 0.24095(2) 0.73861(2) 0.18603(5) 0.06287(12) Uani 1 1 d .
I1 I 0.15785(4) 0.81984(4) -0.04000(10) 0.0993(3) Uani 1 1 d .
I2 I 0.21440(4) 0.62902(4) -0.08014(10) 0.0889(3) Uani 1 1 d .
I3 I 0.34782(4) 0.77503(4) -0.08025(9) 0.0873(3) Uani 1 1 d .
C1 C 0.4899(3) 0.8402(2) -0.4788(5) 0.105(2) Uani 1 1 d GDU
C2 C 0.5429(3) 0.8674(3) -0.5326(9) 0.105(2) Uani 1 1 d GU
H2A H 0.5752 0.8437 -0.5664 0.126 Uiso 1 1 calc R
C3 C 0.5475(4) 0.9299(3) -0.5357(10) 0.105(2) Uani 1 1 d GU
H3A H 0.5830 0.9481 -0.5717 0.126 Uiso 1 1 calc R
C4 C 0.4991(5) 0.9653(2) -0.4851(9) 0.105(2) Uani 1 1 d GU
C5 C 0.4461(4) 0.9382(3) -0.4314(10) 0.105(2) Uani 1 1 d GU
H5A H 0.4137 0.9618 -0.3975 0.126 Uiso 1 1 calc R
C6 C 0.4415(3) 0.8756(3) -0.4282(9) 0.105(2) Uani 1 1 d GU
H6A H 0.4060 0.8574 -0.3923 0.126 Uiso 1 1 calc R
C7 C 0.5003(5) 0.7489(4) -0.6093(10) 0.209(4) Uani 1 1 d DU
H7A H 0.5353 0.7720 -0.6432 0.251 Uiso 1 1 calc R
H7B H 0.5123 0.7069 -0.5992 0.251 Uiso 1 1 calc R
C8 C 0.4557(6) 0.7540(10) -0.7266(17) 0.225(2) Uani 1 1 d D
H8A H 0.4700 0.7380 -0.8295 0.337 Uiso 1 1 calc R
H8B H 0.4452 0.7957 -0.7404 0.337 Uiso 1 1 calc R
H8C H 0.4207 0.7318 -0.6918 0.337 Uiso 1 1 calc R
C9 C 0.5069(7) 0.7711(4) -0.2914(12) 0.203(8) Uani 1 1 d DU
H9A H 0.5500 0.7787 -0.2922 0.244 Uiso 1 1 calc R
H9B H 0.4865 0.7981 -0.2157 0.244 Uiso 1 1 calc R
N1 N 0.4798(6) 0.7699(6) -0.4571(9) 0.164(4) Uani 1 1 d DU
H11A H 0.4396 0.7623 -0.4481 0.196 Uiso 1 1 calc R
C10 C 0.4922(9) 0.7100(5) -0.267(2) 0.225(2) Uani 1 1 d DU
H10A H 0.5068 0.6971 -0.1617 0.337 Uiso 1 1 calc R
H10B H 0.5105 0.6861 -0.3524 0.337 Uiso 1 1 calc R
H10C H 0.4491 0.7052 -0.2716 0.337 Uiso 1 1 calc R

loop_
_atom_site_aniso_label
_atom_site_aniso_U_11
_atom_site_aniso_U_22
_atom_site_aniso_U_33
_atom_site_aniso_U_23
_atom_site_aniso_U_13
_atom_site_aniso_U_12
Pb1 0.0722(2) 0.0767(3) 0.03972(18) -0.00013(19) 0.00116(19) -0.0055(2)
I1 0.1150(6) 0.1151(7) 0.0677(5) 0.0002(5) -0.0065(5) 0.0433(5)
I2 0.1260(6) 0.0734(5) 0.0672(4) -0.0023(4) 0.0156(5) -0.0271(4)
I3 0.0861(5) 0.1166(6) 0.0590(4) -0.0084(5) 0.0028(4) -0.0319(5)
C1 0.088(4) 0.105(4) 0.121(4) -0.008(3) -0.022(3) 0.000(3)
C2 0.088(4) 0.105(4) 0.121(4) -0.008(3) -0.022(3) 0.000(3)
C3 0.088(4) 0.105(4) 0.121(4) -0.008(3) -0.022(3) 0.000(3)
C4 0.088(4) 0.105(4) 0.121(4) -0.008(3) -0.022(3) 0.000(3)
C5 0.088(4) 0.105(4) 0.121(4) -0.008(3) -0.022(3) 0.000(3)
C6 0.088(4) 0.105(4) 0.121(4) -0.008(3) -0.022(3) 0.000(3)
C7 0.207(6) 0.210(6) 0.210(6) 0.008(5) 0.002(5) 0.006(5)
C8 0.223(3) 0.227(3) 0.224(3) 0.000(2) 0.001(2) -0.001(2)
C9 0.143(13) 0.193(16) 0.272(15) 0.061(13) 0.093(12) 0.066(11)
N1 0.160(6) 0.163(6) 0.168(5) -0.003(5) -0.028(5) -0.002(5)
C10 0.223(3) 0.227(3) 0.224(3) 0.000(2) 0.001(2) -0.001(2)

loop_
_atom_type_symbol
_atom_type_description
_atom_type_scat_dispersion_real
_atom_type_scat_dispersion_imag
_atom_type_scat_source
C C 0.0033 0.0016 'International Tables Vol C Tables 4.2.6.8 and 6.1.1.4'
H H 0.0000 0.0000 'International Tables Vol C Tables 4.2.6.8 and 6.1.1.4'
N N 0.0061 0.0033 'International Tables Vol C Tables 4.2.6.8 and 6.1.1.4'
I I -0.4742 1.8119 'International Tables Vol C Tables 4.2.6.8 and 6.1.1.4'
Pb Pb -3.3944 10.1111 'International Tables Vol C Tables 4.2.6.8 and 6.1.1.4'

loop_
_geom_angle_atom_site_label_1
_geom_angle_atom_site_label_2
_geom_angle_atom_site_label_3
_geom_angle
_geom_angle_site_symmetry_1
_geom_angle_site_symmetry_3
I1 Pb1 I3 92.92(3) . 8_455
I1 Pb1 I2 89.29(4) . 8_455
I3 Pb1 I2 87.57(3) 8_455 8_455
I1 Pb1 I2 86.32(4) . .
I3 Pb1 I2 175.03(3) 8_455 .
I2 Pb1 I2 97.32(4) 8_455 .
I1 Pb1 I3 84.22(3) . .
I3 Pb1 I3 91.93(4) 8_455 .
I2 Pb1 I3 173.46(3) 8_455 .
I2 Pb1 I3 83.10(4) . .
I1 Pb1 I1 173.75(3) . 8_455
I3 Pb1 I1 83.48(3) 8_455 8_455
I2 Pb1 I1 85.46(4) 8_455 8_455
I2 Pb1 I1 97.70(4) . 8_455
I3 Pb1 I1 100.97(4) . 8_455
Pb1 I1 Pb1 77.07(4) . 8_454
Pb1 I2 Pb1 77.62(4) 8_454 .
Pb1 I3 Pb1 77.61(4) 8_454 .
C2 C1 C6 120.0 . .
C2 C1 N1 125.5(5) . .
C6 C1 N1 114.4(5) . .
C3 C2 C1 120.0 . .
C3 C2 H2A 120.0 . .
C1 C2 H2A 120.0 . .
C2 C3 C4 120.0 . .
C2 C3 H3A 120.0 . .
C4 C3 H3A 120.0 . .
C5 C4 C3 120.0 . .
C5 C4 C4 117.0(11) . 2_675
C3 C4 C4 123.0(11) . 2_675
C4 C5 C6 120.0 . .
C4 C5 H5A 120.0 . .
C6 C5 H5A 120.0 . .
C5 C6 C1 120.0 . .
C5 C6 H6A 120.0 . .
C1 C6 H6A 120.0 . .
C8 C7 N1 110.5(11) . .
C8 C7 H7A 109.6 . .
N1 C7 H7A 109.6 . .
C8 C7 H7B 109.6 . .
N1 C7 H7B 109.5 . .
H7A C7 H7B 108.1 . .
C7 C8 H8A 109.4 . .
C7 C8 H8B 109.5 . .
H8A C8 H8B 109.5 . .
C7 C8 H8C 109.5 . .
H8A C8 H8C 109.5 . .
H8B C8 H8C 109.5 . .
C10 C9 N1 90.9(12) . .
C10 C9 H9A 113.5 . .
N1 C9 H9A 113.5 . .
C10 C9 H9B 113.5 . .
N1 C9 H9B 113.5 . .
H9A C9 H9B 110.8 . .
C7 N1 C9 132.9(11) . .
C7 N1 C1 100.6(8) . .
C9 N1 C1 91.5(8) . .
C7 N1 H11A 109.2 . .
C9 N1 H11A 109.2 . .
C1 N1 H11A 109.2 . .
C9 C10 H10A 109.4 . .
C9 C10 H10B 109.5 . .
H10A C10 H10B 109.5 . .
C9 C10 H10C 109.5 . .
H10A C10 H10C 109.5 . .
H10B C10 H10C 109.5 . .

loop_
_geom_bond_atom_site_label_1
_geom_bond_atom_site_label_2
_geom_bond_distance
_geom_bond_site_symmetry_2
Pb1 I1 3.1609(14) .
Pb1 I3 3.1654(13) 8_455
Pb1 I2 3.1679(13) 8_455
Pb1 I2 3.3019(13) .
Pb1 I3 3.3051(13) .
Pb1 I1 3.3459(14) 8_455
I1 Pb1 3.3459(14) 8_454
I2 Pb1 3.1679(13) 8_454
I3 Pb1 3.1654(13) 8_454
C1 C2 1.3900 .
C1 C6 1.3900 .
C1 N1 1.584(14) .
C2 C3 1.3900 .
C2 H2A 0.9300 .
C3 C4 1.3900 .
C3 H3A 0.9300 .
C4 C5 1.3900 .
C4 C4 1.537(11) 2_675
C5 C6 1.3900 .
C5 H5A 0.9300 .
C6 H6A 0.9300 .
C7 C8 1.377(13) .
C7 N1 1.396(11) .
C7 H7A 0.9700 .
C7 H7B 0.9700 .
C8 H8A 0.9600 .
C8 H8B 0.9600 .
C8 H8C 0.9600 .
C9 C10 1.405(13) .
C9 N1 1.473(12) .
C9 H9A 0.9700 .
C9 H9B 0.9700 .
N1 H11A 0.9100 .
C10 H10A 0.9600 .
C10 H10B 0.9600 .
C10 H10C 0.9600 .
